data_2210724
loop_
_publ_author_name
'Yao-Cheng Shi'
'Bei-Bei Zhu'
'Chun-Xia Sui'

_publ_section_title 1,1'-[1,1'-(Pentane-1,5-diyldicarbonyl)bis(5-methyl-1<i>H</i>-pyrazol-3-yl)]ferrocene
_journal_coeditor_code NG2090
_journal_issue 10
_journal_name_full 'Acta Crystallographica Section E'
_journal_page_first m2461
_journal_page_last m2463
_journal_paper_doi 10.1107/S1600536806035240
_journal_volume 62
_journal_year 2006
_chemical_formula_iupac '[Fe (C23 H22 N4 O2)]'
_chemical_formula_moiety 'C23 H22 Fe N4 O2'
_chemical_formula_sum 'C23 H22 Fe N4 O2'
_chemical_formula_weight 442.30
_chemical_name_systematic 1,1'-[1,1'-(Pentane-1,5-diyldicarbonyl)bis(5-methyl-1H-pyrazol-3-yl)]ferrocene
_space_group_IT_number 2
_space_group_name_Hall '-P 1'
_symmetry_cell_setting triclinic
_symmetry_space_group_name_Hall '-P 1'
_symmetry_space_group_name_H-M 'P -1'
_atom_sites_solution_hydrogens geom
_atom_sites_solution_primary direct
_atom_sites_solution_secondary difmap
_cell_angle_alpha 112.310(17)
_cell_angle_beta 94.390(18)
_cell_angle_gamma 108.06(2)
_cell_formula_units_Z 2
_cell_length_a 7.3830(15)
_cell_length_b 11.4020(19)
_cell_length_c 13.3750(15)
_cell_measurement_reflns_used 25
_cell_measurement_temperature 295
_cell_measurement_theta_max 15
_cell_measurement_theta_min 9
_cell_volume 965.9(4)
_computing_cell_refinement 'CAD-4 Software'
_computing_data_collection 'CAD-4 Software (Enraf--Nonius, 1989)'
_computing_data_reduction 'XCAD4 (Harms & Wocadlo, 1995)'
_computing_molecular_graphics 'PLATON (Spek, 2003)'
_computing_publication_material PLATON
_computing_structure_refinement 'SHELXL97 (Sheldrick, 1997)'
_computing_structure_solution 'SHELXS97 (Sheldrick, 1997)'
_diffrn_ambient_temperature 295
_diffrn_measured_fraction_theta_full 1.000
_diffrn_measured_fraction_theta_max 1.000
_diffrn_measurement_device_type 'Enraf--Nonius CAD-4'
_diffrn_measurement_method \w/2\q
_diffrn_radiation_monochromator graphite
_diffrn_radiation_source 'fine-focus sealed tube'
_diffrn_radiation_type MoK\a
_diffrn_radiation_wavelength 0.71073
_diffrn_reflns_av_R_equivalents 0.0307
_diffrn_reflns_av_sigmaI/netI 0.0729
_diffrn_reflns_limit_h_max 9
_diffrn_reflns_limit_h_min 0
_diffrn_reflns_limit_k_max 13
_diffrn_reflns_limit_k_min -14
_diffrn_reflns_limit_l_max 16
_diffrn_reflns_limit_l_min -16
_diffrn_reflns_number 4090
_diffrn_reflns_theta_full 25.97
_diffrn_reflns_theta_max 25.97
_diffrn_reflns_theta_min 1.69
_diffrn_standards_decay_% 0
_diffrn_standards_interval_count 200
_diffrn_standards_interval_time 120
_diffrn_standards_number 3
_exptl_absorpt_coefficient_mu 0.810
_exptl_absorpt_correction_T_max 0.905
_exptl_absorpt_correction_T_min 0.836
_exptl_absorpt_correction_type empirical
_exptl_absorpt_process_details 'via \y scan (North <i>et al.</i>,  1968)'
_exptl_crystal_colour Red
_exptl_crystal_density_diffrn 1.521
_exptl_crystal_density_method 'not measured'
_exptl_crystal_description Block
_exptl_crystal_F_000 460
_exptl_crystal_size_max 0.23
_exptl_crystal_size_mid 0.16
_exptl_crystal_size_min 0.12
_refine_diff_density_max 0.248
_refine_diff_density_min -0.299
_refine_ls_extinction_method none
_refine_ls_goodness_of_fit_ref 1.029
_refine_ls_hydrogen_treatment constr
_refine_ls_matrix_type full
_refine_ls_number_parameters 273
_refine_ls_number_reflns 3776
_refine_ls_number_restraints 0
_refine_ls_restrained_S_all 1.029
_refine_ls_R_factor_all 0.0782
_refine_ls_R_factor_gt 0.0502
_refine_ls_shift/su_max 0.001
_refine_ls_shift/su_mean 0.000
_refine_ls_structure_factor_coef Fsqd
_refine_ls_weighting_details 'calc w = 1/[\s^2^(Fo^2^)+(0.035P)^2^+0.3269P] where P=(Fo^2^+2Fc^2^)/3'
_refine_ls_weighting_scheme calc
_refine_ls_wR_factor_gt 0.0967
_refine_ls_wR_factor_ref 0.1083
_reflns_number_gt 2813
_reflns_number_total 3776
_reflns_threshold_expression I>2\s(I)
_cod_data_source_file ng2090.cif
_cod_data_source_block I
_cod_depositor_comments
;
The following automatic conversions were performed:
'_symmetry_cell_setting' value 'Triclinic' changed to 'triclinic'
according to '/home/saulius/struct/CIF-dictionaries/cif_core.dic'
dictionary named 'cif_core.dic' version 2.4.1 from 2010-06-29.

Automatic conversion script
Id: cif_fix_enum 1527 2010-12-29 10:47:43Z saulius 

The following automatic conversions were performed:

'_symmetry_cell_setting' value 'Triclinic' changed to 'triclinic'
according to /home/saulius/struct/CIF-dictionaries/cif_core.dic
dictionary named 'cif_core.dic' version 2.4.1 from 2010-06-29.

Automatic conversion script
Id: cif_fix_values 1715 2011-07-08 13:25:40Z adriana 
;
_cod_database_code 2210724
_cod_database_fobs_code 2210724

loop_
_symmetry_equiv_pos_as_xyz
'x, y, z'
'-x, -y, -z'

loop_
_atom_site_type_symbol
_atom_site_label
_atom_site_fract_x
_atom_site_fract_y
_atom_site_fract_z
_atom_site_U_iso_or_equiv
_atom_site_adp_type
_atom_site_calc_flag
_atom_site_refinement_flags
_atom_site_occupancy
Fe Fe1 0.76026(7) 0.70244(5) 0.71337(4) 0.02842(15) Uani d . 1
O O1 0.6950(5) 1.3352(3) 0.8351(2) 0.0647(9) Uani d . 1
O O2 1.0659(4) 1.3776(3) 0.7078(3) 0.0669(9) Uani d . 1
N N1 0.6479(4) 1.1327(3) 0.8414(2) 0.0360(7) Uani d . 1
N N2 0.5949(4) 0.9936(3) 0.7811(2) 0.0365(7) Uani d . 1
N N3 0.9285(4) 1.0278(3) 0.6385(2) 0.0377(7) Uani d . 1
N N4 1.0127(4) 1.1676(3) 0.7002(3) 0.0385(7) Uani d . 1
C C1 0.6197(6) 1.2135(4) 0.5948(3) 0.0474(10) Uani d . 1
H H1A 0.6462 1.3097 0.6371 0.057 Uiso calc R 1
H H1B 0.5216 1.1812 0.5282 0.057 Uiso calc R 1
C C2 0.5374(6) 1.1373(4) 0.6633(3) 0.0470(10) Uani d . 1
H H2A 0.3986 1.1200 0.6548 0.056 Uiso calc R 1
H H2B 0.5526 1.0498 0.6341 0.056 Uiso calc R 1
C C3 0.6329(6) 1.2121(4) 0.7846(3) 0.0441(10) Uani d . 1
C C4 0.7996(7) 1.3189(4) 1.0385(3) 0.0564(12) Uani d . 1
H H4A 0.8495 1.3225 1.1084 0.085 Uiso calc R 1
H H4B 0.6910 1.3487 1.0440 0.085 Uiso calc R 1
H H4C 0.9004 1.3774 1.0190 0.085 Uiso calc R 1
C C5 0.7338(5) 1.1755(3) 0.9512(3) 0.0388(9) Uani d . 1
C C6 0.7351(5) 1.0619(3) 0.9599(3) 0.0396(9) Uani d . 1
H H6 0.7827 1.0565 1.0238 0.047 Uiso calc R 1
C C7 0.6504(5) 0.9524(3) 0.8538(3) 0.0320(8) Uani d . 1
C C8 0.6232(5) 0.8086(3) 0.8206(3) 0.0313(8) Uani d . 1
C C9 0.7320(5) 0.7574(3) 0.8743(3) 0.0362(8) Uani d . 1
H H9 0.8329 0.8093 0.9372 0.043 Uiso calc R 1
C C10 0.6598(6) 0.6135(3) 0.8152(3) 0.0423(9) Uani d . 1
H H10 0.7054 0.5546 0.8325 0.051 Uiso calc R 1
C C11 0.5083(6) 0.5755(4) 0.7266(3) 0.0435(10) Uani d . 1
H H11 0.4352 0.4867 0.6752 0.052 Uiso calc R 1
C C12 0.4846(5) 0.6951(3) 0.7280(3) 0.0391(9) Uani d . 1
H H12 0.3947 0.6986 0.6775 0.047 Uiso calc R 1
C C13 1.0492(5) 0.7686(3) 0.7081(3) 0.0350(8) Uani d . 1
H H13 1.1545 0.8146 0.7688 0.042 Uiso calc R 1
C C14 0.9608(5) 0.6245(3) 0.6465(3) 0.0379(9) Uani d . 1
H H14 0.9981 0.5599 0.6596 0.046 Uiso calc R 1
C C15 0.8069(6) 0.5976(4) 0.5621(3) 0.0418(9) Uani d . 1
H H15 0.7250 0.5117 0.5093 0.050 Uiso calc R 1
C C16 0.7983(5) 0.7233(3) 0.5713(3) 0.0369(9) Uani d . 1
H H16 0.7089 0.7342 0.5259 0.044 Uiso calc R 1
C C17 0.9489(5) 0.8300(3) 0.6611(3) 0.0328(8) Uani d . 1
C C18 1.0000(5) 0.9775(3) 0.6988(3) 0.0332(8) Uani d . 1
C C19 1.1293(5) 1.0820(3) 0.7985(3) 0.0366(9) Uani d . 1
H H19 1.1964 1.0704 0.8537 0.044 Uiso calc R 1
C C20 1.1367(5) 1.2024(3) 0.7982(3) 0.0360(8) Uani d . 1
C C21 1.2475(6) 1.3443(4) 0.8837(3) 0.0549(11) Uani d . 1
H H21A 1.3187 1.3415 0.9454 0.082 Uiso calc R 1
H H21B 1.1580 1.3890 0.9084 0.082 Uiso calc R 1
H H21C 1.3372 1.3935 0.8522 0.082 Uiso calc R 1
C C22 0.9727(6) 1.2575(4) 0.6595(4) 0.0470(10) Uani d . 1
C C23 0.8066(6) 1.1965(4) 0.5617(3) 0.0473(10) Uani d . 1
H H23A 0.7821 1.1001 0.5218 0.057 Uiso calc R 1
H H23B 0.8428 1.2394 0.5122 0.057 Uiso calc R 1

loop_
_atom_site_aniso_label
_atom_site_aniso_U_11
_atom_site_aniso_U_22
_atom_site_aniso_U_33
_atom_site_aniso_U_12
_atom_site_aniso_U_13
_atom_site_aniso_U_23
Fe1 0.0294(3) 0.0217(2) 0.0338(3) 0.0108(2) 0.0063(2) 0.0105(2)
O1 0.107(3) 0.0331(16) 0.0591(19) 0.0310(17) 0.0183(18) 0.0203(14)
O2 0.058(2) 0.0400(17) 0.107(3) 0.0125(15) 0.0035(18) 0.0431(18)
N1 0.0420(18) 0.0267(15) 0.0424(18) 0.0182(14) 0.0116(15) 0.0129(14)
N2 0.0399(18) 0.0257(15) 0.0419(18) 0.0163(14) 0.0109(14) 0.0087(13)
N3 0.0410(18) 0.0304(16) 0.0465(19) 0.0147(14) 0.0132(15) 0.0193(14)
N4 0.0417(18) 0.0317(16) 0.050(2) 0.0165(14) 0.0140(15) 0.0227(15)
C1 0.052(3) 0.052(2) 0.053(3) 0.031(2) 0.009(2) 0.029(2)
C2 0.042(2) 0.051(2) 0.055(3) 0.021(2) 0.013(2) 0.027(2)
C3 0.046(2) 0.044(2) 0.052(3) 0.022(2) 0.019(2) 0.024(2)
C4 0.086(3) 0.034(2) 0.047(3) 0.026(2) 0.017(2) 0.0112(19)
C5 0.047(2) 0.0298(19) 0.039(2) 0.0162(17) 0.0165(18) 0.0112(16)
C6 0.051(2) 0.0313(19) 0.034(2) 0.0134(18) 0.0102(18) 0.0131(16)
C7 0.0317(19) 0.0297(18) 0.040(2) 0.0162(16) 0.0148(16) 0.0145(16)
C8 0.0319(19) 0.0269(18) 0.036(2) 0.0113(15) 0.0125(16) 0.0127(15)
C9 0.042(2) 0.0288(18) 0.035(2) 0.0125(17) 0.0081(17) 0.0109(16)
C10 0.054(3) 0.0287(19) 0.051(2) 0.0165(18) 0.019(2) 0.0211(18)
C11 0.040(2) 0.0232(18) 0.059(3) 0.0072(17) 0.016(2) 0.0120(18)
C12 0.0275(19) 0.035(2) 0.051(2) 0.0129(16) 0.0110(17) 0.0138(18)
C13 0.032(2) 0.0320(19) 0.042(2) 0.0163(16) 0.0098(17) 0.0132(17)
C14 0.040(2) 0.0303(19) 0.049(2) 0.0241(17) 0.0150(18) 0.0133(17)
C15 0.050(2) 0.0301(19) 0.036(2) 0.0168(18) 0.0088(18) 0.0034(16)
C16 0.046(2) 0.035(2) 0.031(2) 0.0195(18) 0.0063(17) 0.0125(16)
C17 0.036(2) 0.0324(19) 0.040(2) 0.0174(16) 0.0170(17) 0.0198(16)
C18 0.034(2) 0.0365(19) 0.039(2) 0.0171(16) 0.0183(16) 0.0209(17)
C19 0.041(2) 0.0353(19) 0.041(2) 0.0152(17) 0.0138(18) 0.0225(17)
C20 0.038(2) 0.0320(19) 0.045(2) 0.0154(17) 0.0211(18) 0.0192(17)
C21 0.071(3) 0.033(2) 0.055(3) 0.014(2) 0.018(2) 0.0158(19)
C22 0.044(2) 0.048(2) 0.072(3) 0.024(2) 0.023(2) 0.041(2)
C23 0.054(3) 0.052(2) 0.052(3) 0.025(2) 0.017(2) 0.034(2)

loop_
_atom_type_symbol
_atom_type_description
_atom_type_scat_dispersion_real
_atom_type_scat_dispersion_imag
_atom_type_scat_source
C C 0.0033 0.0016 'International Tables Vol C Tables 4.2.6.8 and 6.1.1.4'
H H 0.0000 0.0000 'International Tables Vol C Tables 4.2.6.8 and 6.1.1.4'
N N 0.0061 0.0033 'International Tables Vol C Tables 4.2.6.8 and 6.1.1.4'
O O 0.0106 0.0060 'International Tables Vol C Tables 4.2.6.8 and 6.1.1.4'
Fe Fe 0.3463 0.8444 'International Tables Vol C Tables 4.2.6.8 and 6.1.1.4'

loop_
_geom_angle_atom_site_label_1
_geom_angle_atom_site_label_2
_geom_angle_atom_site_label_3
_geom_angle
C16 Fe1 C12 106.62(16)
C16 Fe1 C11 123.28(16)
C12 Fe1 C11 40.81(14)
C16 Fe1 C15 40.60(14)
C12 Fe1 C15 119.33(16)
C11 Fe1 C15 105.71(16)
C16 Fe1 C10 159.47(14)
C12 Fe1 C10 68.24(16)
C11 Fe1 C10 40.00(15)
C15 Fe1 C10 123.12(15)
C16 Fe1 C13 68.10(15)
C12 Fe1 C13 162.90(13)
C11 Fe1 C13 155.76(14)
C15 Fe1 C13 68.01(15)
C10 Fe1 C13 122.43(16)
C16 Fe1 C9 157.96(13)
C12 Fe1 C9 68.31(15)
C11 Fe1 C9 67.79(15)
C15 Fe1 C9 160.91(14)
C10 Fe1 C9 40.54(13)
C13 Fe1 C9 110.10(15)
C16 Fe1 C14 68.17(15)
C12 Fe1 C14 154.23(14)
C11 Fe1 C14 119.43(14)
C15 Fe1 C14 40.28(14)
C10 Fe1 C14 107.32(15)
C13 Fe1 C14 40.71(13)
C9 Fe1 C14 125.82(15)
C16 Fe1 C17 40.59(14)
C12 Fe1 C17 125.01(14)
C11 Fe1 C17 160.97(15)
C15 Fe1 C17 68.27(14)
C10 Fe1 C17 158.33(15)
C13 Fe1 C17 40.56(13)
C9 Fe1 C17 123.56(14)
C14 Fe1 C17 68.44(14)
C16 Fe1 C8 121.63(14)
C12 Fe1 C8 40.69(14)
C11 Fe1 C8 68.24(14)
C15 Fe1 C8 155.64(15)
C10 Fe1 C8 68.29(14)
C13 Fe1 C8 127.01(14)
C9 Fe1 C8 40.61(13)
C14 Fe1 C8 163.41(14)
C17 Fe1 C8 109.36(13)
N2 N1 C5 112.0(3)
N2 N1 C3 118.7(3)
C5 N1 C3 128.7(3)
C7 N2 N1 104.0(3)
C18 N3 N4 104.3(3)
C20 N4 N3 112.0(3)
C20 N4 C22 127.3(3)
N3 N4 C22 120.6(3)
C2 C1 C23 113.7(3)
C2 C1 H1A 108.8
C23 C1 H1A 108.8
C2 C1 H1B 108.8
C23 C1 H1B 108.8
H1A C1 H1B 107.7
C3 C2 C1 114.0(3)
C3 C2 H2A 108.8
C1 C2 H2A 108.8
C3 C2 H2B 108.8
C1 C2 H2B 108.8
H2A C2 H2B 107.6
O1 C3 N1 119.1(4)
O1 C3 C2 123.7(4)
N1 C3 C2 117.1(3)
C5 C4 H4A 109.5
C5 C4 H4B 109.5
H4A C4 H4B 109.5
C5 C4 H4C 109.5
H4A C4 H4C 109.5
H4B C4 H4C 109.5
C6 C5 N1 105.3(3)
C6 C5 C4 129.7(4)
N1 C5 C4 124.9(3)
C5 C6 C7 107.2(3)
C5 C6 H6 126.4
C7 C6 H6 126.4
N2 C7 C6 111.5(3)
N2 C7 C8 120.7(3)
C6 C7 C8 127.8(3)
C12 C8 C9 107.5(3)
C12 C8 C7 126.2(3)
C9 C8 C7 126.3(3)
C12 C8 Fe1 69.2(2)
C9 C8 Fe1 69.56(19)
C7 C8 Fe1 126.1(2)
C10 C9 C8 108.0(3)
C10 C9 Fe1 69.5(2)
C8 C9 Fe1 69.8(2)
C10 C9 H9 126.0
C8 C9 H9 126.0
Fe1 C9 H9 126.3
C11 C10 C9 108.2(3)
C11 C10 Fe1 69.9(2)
C9 C10 Fe1 69.9(2)
C11 C10 H10 125.9
C9 C10 H10 125.9
Fe1 C10 H10 125.9
C10 C11 C12 108.6(3)
C10 C11 Fe1 70.1(2)
C12 C11 Fe1 69.5(2)
C10 C11 H11 125.7
C12 C11 H11 125.7
Fe1 C11 H11 126.3
C11 C12 C8 107.6(3)
C11 C12 Fe1 69.7(2)
C8 C12 Fe1 70.2(2)
C11 C12 H12 126.2
C8 C12 H12 126.2
Fe1 C12 H12 125.6
C15 C14 C13 107.6(3)
C15 C14 Fe1 69.6(2)
C13 C14 Fe1 69.6(2)
C15 C14 H14 126.2
C13 C14 H14 126.2
Fe1 C14 H14 126.2
C14 C15 C16 108.3(3)
C14 C15 Fe1 70.1(2)
C16 C15 Fe1 69.4(2)
C14 C15 H15 125.8
C16 C15 H15 125.8
Fe1 C15 H15 126.2
C15 C16 C17 108.5(3)
C15 C16 Fe1 70.0(2)
C17 C16 Fe1 70.4(2)
C15 C16 H16 125.8
C17 C16 H16 125.8
Fe1 C16 H16 125.4
C16 C17 C13 107.3(3)
C16 C17 C18 127.7(3)
C13 C17 C18 125.1(3)
C16 C17 Fe1 69.0(2)
C13 C17 Fe1 69.57(19)
C18 C17 Fe1 128.0(2)
C17 C13 C14 108.3(3)
C17 C13 Fe1 69.9(2)
C14 C13 Fe1 69.7(2)
C17 C13 H13 125.9
C14 C13 H13 125.9
Fe1 C13 H13 126.1
N3 C18 C19 111.5(3)
N3 C18 C17 121.7(3)
C19 C18 C17 126.8(3)
C20 C19 C18 106.8(3)
C20 C19 H19 126.6
C18 C19 H19 126.6
C19 C20 N4 105.3(3)
C19 C20 C21 129.4(4)
N4 C20 C21 125.3(3)
C20 C21 H21A 109.5
C20 C21 H21B 109.5
H21A C21 H21B 109.5
C20 C21 H21C 109.5
H21A C21 H21C 109.5
H21B C21 H21C 109.5
O2 C22 N4 119.1(4)
O2 C22 C23 123.6(4)
N4 C22 C23 117.2(3)
C22 C23 C1 112.4(3)
C22 C23 H23A 109.1
C1 C23 H23A 109.1
C22 C23 H23B 109.1
C1 C23 H23B 109.1
H23A C23 H23B 107.8

loop_
_geom_bond_atom_site_label_1
_geom_bond_atom_site_label_2
_geom_bond_distance
_geom_bond_publ_flag
Fe1 C8 2.052(3) ?
Fe1 C9 2.048(4) ?
Fe1 C10 2.043(4) ?
Fe1 C11 2.040(4) ?
Fe1 C12 2.039(4) ?
Fe1 C13 2.047(4) ?
Fe1 C14 2.049(3) ?
Fe1 C15 2.042(4) ?
Fe1 C17 2.051(3) ?
Fe1 C16 2.033(4) ?
C1 C2 1.525(5) ?
C1 C23 1.527(5) ?
C1 H1A 0.9700 ?
C1 H1B 0.9700 ?
C2 H2A 0.9700 ?
C2 H2B 0.9700 ?
C2 C3 1.503(5) ?
O1 C3 1.212(4) y
N1 N2 1.384(4) y
N1 C3 1.408(5) y
N1 C5 1.384(4) y
N2 C7 1.319(4) y
C4 C5 1.498(5) y
C4 H4A 0.9600 ?
C4 H4B 0.9600 ?
C4 H4C 0.9600 ?
C5 C6 1.348(5) y
C6 C7 1.414(5) y
C6 H6 0.9300 ?
C7 C8 1.467(4) y
O2 C22 1.201(5) y
N3 N4 1.384(4) y
N3 C18 1.317(4) y
N4 C20 1.382(5) ?
N4 C22 1.420(4) ?
C8 C12 1.422(5) ?
C8 C9 1.423(5) ?
C9 C10 1.417(5) ?
C9 H9 0.9300 ?
C10 C11 1.396(5) ?
C10 H10 0.9300 ?
C11 C12 1.422(5) ?
C11 H11 0.9300 ?
C12 H12 0.9300 ?
C14 C15 1.408(5) ?
C14 C13 1.425(5) ?
C14 H14 0.9300 ?
C15 C16 1.413(5) ?
C15 H15 0.9300 ?
C16 C17 1.417(5) ?
C16 H16 0.9300 ?
C17 C13 1.420(5) ?
C17 C18 1.470(4) y
C13 H13 0.9300 ?
C18 C19 1.415(5) y
C19 C20 1.360(5) y
C19 H19 0.9300 ?
C20 C21 1.491(5) y
C21 H21A 0.9600 ?
C21 H21B 0.9600 ?
C21 H21C 0.9600 ?
C22 C23 1.494(5) ?
C23 H23A 0.9700 ?
C23 H23B 0.9700 ?

loop_
_geom_hbond_atom_site_label_D
_geom_hbond_atom_site_label_H
_geom_hbond_atom_site_label_A
_geom_hbond_site_symmetry_A
_geom_hbond_distance_DH
_geom_hbond_distance_HA
_geom_hbond_distance_DA
_geom_hbond_angle_DHA
_geom_hbond_publ_flag
C10 H10 O1 1_545 0.93 2.49 3.369(5) 157 y
C14 H14 O2 1_545 0.93 2.57 3.494(5) 173 y
C2 H2A Cg2 1_455 0.97 2.84 3.746(5) 155 y
C23 H23B Cg4 2_776 0.97 2.82 3.680(5) 149 y

loop_
_geom_torsion_atom_site_label_1
_geom_torsion_atom_site_label_2
_geom_torsion_atom_site_label_3
_geom_torsion_atom_site_label_4
_geom_torsion
C5 N1 N2 C7 -0.7(4)
C3 N1 N2 C7 171.6(3)
C18 N3 N4 C20 0.3(4)
C18 N3 N4 C22 178.6(3)
C23 C1 C2 C3 82.3(4)
N2 N1 C3 O1 -173.5(3)
C5 N1 C3 O1 -2.8(6)
N2 N1 C3 C2 7.0(5)
C5 N1 C3 C2 177.8(3)
C1 C2 C3 O1 33.2(6)
C1 C2 C3 N1 -147.3(3)
N2 N1 C5 C6 0.1(4)
C3 N1 C5 C6 -171.1(4)
N2 N1 C5 C4 -177.4(4)
C3 N1 C5 C4 11.3(6)
N1 C5 C6 C7 0.5(4)
C4 C5 C6 C7 177.8(4)
N1 N2 C7 C6 0.9(4)
N1 N2 C7 C8 -178.5(3)
C5 C6 C7 N2 -0.9(4)
C5 C6 C7 C8 178.5(3)
N2 C7 C8 C12 -23.3(5)
C6 C7 C8 C12 157.4(4)
N2 C7 C8 C9 156.0(3)
C6 C7 C8 C9 -23.4(6)
N2 C7 C8 Fe1 66.0(4)
C6 C7 C8 Fe1 -113.3(4)
C16 Fe1 C8 C12 78.4(2)
C11 Fe1 C8 C12 -38.2(2)
C15 Fe1 C8 C12 41.7(4)
C10 Fe1 C8 C12 -81.4(2)
C13 Fe1 C8 C12 163.6(2)
C9 Fe1 C8 C12 -119.0(3)
C14 Fe1 C8 C12 -159.1(4)
C17 Fe1 C8 C12 121.6(2)
C16 Fe1 C8 C9 -162.6(2)
C12 Fe1 C8 C9 119.0(3)
C11 Fe1 C8 C9 80.8(2)
C15 Fe1 C8 C9 160.7(3)
C10 Fe1 C8 C9 37.6(2)
C13 Fe1 C8 C9 -77.4(2)
C14 Fe1 C8 C9 -40.0(6)
C17 Fe1 C8 C9 -119.4(2)
C16 Fe1 C8 C7 -41.9(4)
C12 Fe1 C8 C7 -120.3(4)
C11 Fe1 C8 C7 -158.6(4)
C15 Fe1 C8 C7 -78.6(5)
C10 Fe1 C8 C7 158.2(4)
C13 Fe1 C8 C7 43.2(4)
C9 Fe1 C8 C7 120.6(4)
C14 Fe1 C8 C7 80.6(6)
C17 Fe1 C8 C7 1.3(3)
C12 C8 C9 C10 -0.3(4)
C7 C8 C9 C10 -179.6(3)
Fe1 C8 C9 C10 -59.2(3)
C12 C8 C9 Fe1 59.0(2)
C7 C8 C9 Fe1 -120.4(3)
C16 Fe1 C9 C10 162.1(4)
C12 Fe1 C9 C10 81.4(2)
C11 Fe1 C9 C10 37.3(2)
C15 Fe1 C9 C10 -36.1(6)
C13 Fe1 C9 C10 -116.8(2)
C14 Fe1 C9 C10 -73.8(3)
C17 Fe1 C9 C10 -160.1(2)
C8 Fe1 C9 C10 119.3(3)
C16 Fe1 C9 C8 42.8(5)
C12 Fe1 C9 C8 -37.8(2)
C11 Fe1 C9 C8 -82.0(2)
C15 Fe1 C9 C8 -155.4(4)
C10 Fe1 C9 C8 -119.3(3)
C13 Fe1 C9 C8 123.9(2)
C14 Fe1 C9 C8 166.91(19)
C17 Fe1 C9 C8 80.6(2)
C8 C9 C10 C11 -0.2(4)
Fe1 C9 C10 C11 -59.6(3)
C8 C9 C10 Fe1 59.4(2)
C16 Fe1 C10 C11 -41.6(5)
C12 Fe1 C10 C11 37.6(2)
C15 Fe1 C10 C11 -74.1(3)
C13 Fe1 C10 C11 -157.4(2)
C9 Fe1 C10 C11 119.2(3)
C14 Fe1 C10 C11 -115.4(2)
C17 Fe1 C10 C11 169.5(3)
C8 Fe1 C10 C11 81.6(2)
C16 Fe1 C10 C9 -160.8(4)
C12 Fe1 C10 C9 -81.6(2)
C11 Fe1 C10 C9 -119.2(3)
C15 Fe1 C10 C9 166.7(2)
C13 Fe1 C10 C9 83.3(3)
C14 Fe1 C10 C9 125.4(2)
C17 Fe1 C10 C9 50.3(5)
C8 Fe1 C10 C9 -37.7(2)
C9 C10 C11 C12 0.6(4)
Fe1 C10 C11 C12 -59.0(3)
C9 C10 C11 Fe1 59.7(3)
C16 Fe1 C11 C10 163.8(2)
C12 Fe1 C11 C10 -119.8(3)
C15 Fe1 C11 C10 123.2(2)
C13 Fe1 C11 C10 52.0(5)
C9 Fe1 C11 C10 -37.8(2)
C14 Fe1 C11 C10 81.9(3)
C17 Fe1 C11 C10 -168.1(4)
C8 Fe1 C11 C10 -81.7(2)
C16 Fe1 C11 C12 -76.3(3)
C15 Fe1 C11 C12 -116.9(2)
C10 Fe1 C11 C12 119.8(3)
C13 Fe1 C11 C12 171.9(3)
C9 Fe1 C11 C12 82.1(2)
C14 Fe1 C11 C12 -158.2(2)
C17 Fe1 C11 C12 -48.3(5)
C8 Fe1 C11 C12 38.1(2)
C10 C11 C12 C8 -0.8(4)
Fe1 C11 C12 C8 -60.2(2)
C10 C11 C12 Fe1 59.4(3)
C9 C8 C12 C11 0.6(4)
C7 C8 C12 C11 -180.0(3)
Fe1 C8 C12 C11 59.9(2)
C9 C8 C12 Fe1 -59.2(2)
C7 C8 C12 Fe1 120.2(3)
C16 Fe1 C12 C11 122.0(2)
C15 Fe1 C12 C11 79.9(3)
C10 Fe1 C12 C11 -36.9(2)
C13 Fe1 C12 C11 -168.7(5)
C9 Fe1 C12 C11 -80.7(2)
C14 Fe1 C12 C11 48.0(4)
C17 Fe1 C12 C11 162.7(2)
C8 Fe1 C12 C11 -118.5(3)
C16 Fe1 C12 C8 -119.5(2)
C11 Fe1 C12 C8 118.5(3)
C15 Fe1 C12 C8 -161.7(2)
C10 Fe1 C12 C8 81.6(2)
C13 Fe1 C12 C8 -50.2(6)
C9 Fe1 C12 C8 37.8(2)
C14 Fe1 C12 C8 166.4(3)
C17 Fe1 C12 C8 -78.8(3)
C16 Fe1 C14 C15 -37.6(2)
C12 Fe1 C14 C15 45.5(4)
C11 Fe1 C14 C15 79.3(3)
C10 Fe1 C14 C15 121.1(2)
C13 Fe1 C14 C15 -118.9(3)
C9 Fe1 C14 C15 162.0(2)
C17 Fe1 C14 C15 -81.4(2)
C8 Fe1 C14 C15 -166.9(4)
C16 Fe1 C14 C13 81.3(2)
C12 Fe1 C14 C13 164.4(3)
C11 Fe1 C14 C13 -161.7(2)
C15 Fe1 C14 C13 118.9(3)
C10 Fe1 C14 C13 -119.9(2)
C9 Fe1 C14 C13 -79.1(3)
C17 Fe1 C14 C13 37.5(2)
C8 Fe1 C14 C13 -48.0(6)
C13 C14 C15 C16 -0.3(4)
Fe1 C14 C15 C16 59.0(3)
C13 C14 C15 Fe1 -59.4(3)
C16 Fe1 C15 C14 119.5(3)
C12 Fe1 C15 C14 -159.2(2)
C11 Fe1 C15 C14 -117.2(2)
C10 Fe1 C15 C14 -77.3(3)
C13 Fe1 C15 C14 38.0(2)
C9 Fe1 C15 C14 -50.1(5)
C17 Fe1 C15 C14 81.9(2)
C8 Fe1 C15 C14 171.0(3)
C12 Fe1 C15 C16 81.3(3)
C11 Fe1 C15 C16 123.2(2)
C10 Fe1 C15 C16 163.2(2)
C13 Fe1 C15 C16 -81.6(2)
C9 Fe1 C15 C16 -169.6(4)
C14 Fe1 C15 C16 -119.5(3)
C17 Fe1 C15 C16 -37.7(2)
C8 Fe1 C15 C16 51.4(4)
C14 C15 C16 C17 0.6(4)
Fe1 C15 C16 C17 60.1(3)
C14 C15 C16 Fe1 -59.5(3)
C12 Fe1 C16 C15 -115.9(2)
C11 Fe1 C16 C15 -74.4(3)
C10 Fe1 C16 C15 -43.8(5)
C13 Fe1 C16 C15 81.3(2)
C9 Fe1 C16 C15 171.0(4)
C14 Fe1 C16 C15 37.3(2)
C17 Fe1 C16 C15 119.2(3)
C8 Fe1 C16 C15 -157.7(2)
C12 Fe1 C16 C17 124.9(2)
C11 Fe1 C16 C17 166.4(2)
C15 Fe1 C16 C17 -119.2(3)
C10 Fe1 C16 C17 -163.0(4)
C13 Fe1 C16 C17 -37.9(2)
C9 Fe1 C16 C17 51.8(5)
C14 Fe1 C16 C17 -81.9(2)
C8 Fe1 C16 C17 83.1(2)
C15 C16 C17 C13 -0.6(4)
Fe1 C16 C17 C13 59.3(2)
C15 C16 C17 C18 177.6(3)
Fe1 C16 C17 C18 -122.5(4)
C15 C16 C17 Fe1 -59.9(3)
C12 Fe1 C17 C16 -73.7(2)
C11 Fe1 C17 C16 -37.1(5)
C15 Fe1 C17 C16 37.7(2)
C10 Fe1 C17 C16 163.8(4)
C13 Fe1 C17 C16 118.8(3)
C9 Fe1 C17 C16 -159.3(2)
C14 Fe1 C17 C16 81.2(2)
C8 Fe1 C17 C16 -116.4(2)
C16 Fe1 C17 C13 -118.8(3)
C12 Fe1 C17 C13 167.5(2)
C11 Fe1 C17 C13 -156.0(4)
C15 Fe1 C17 C13 -81.1(2)
C10 Fe1 C17 C13 45.0(5)
C9 Fe1 C17 C13 81.9(2)
C14 Fe1 C17 C13 -37.6(2)
C8 Fe1 C17 C13 124.8(2)
C16 Fe1 C17 C18 122.0(4)
C12 Fe1 C17 C18 48.4(4)
C11 Fe1 C17 C18 84.9(5)
C15 Fe1 C17 C18 159.7(4)
C10 Fe1 C17 C18 -74.1(5)
C13 Fe1 C17 C18 -119.1(4)
C9 Fe1 C17 C18 -37.2(4)
C14 Fe1 C17 C18 -156.8(4)
C8 Fe1 C17 C18 5.7(4)
C16 C17 C13 C14 0.4(4)
C18 C17 C13 C14 -177.8(3)
Fe1 C17 C13 C14 59.4(2)
C16 C17 C13 Fe1 -58.9(2)
C18 C17 C13 Fe1 122.8(3)
C15 C14 C13 C17 -0.1(4)
Fe1 C14 C13 C17 -59.4(2)
C15 C14 C13 Fe1 59.4(3)
C16 Fe1 C13 C17 37.9(2)
C12 Fe1 C13 C17 -37.1(6)
C11 Fe1 C13 C17 161.1(3)
C15 Fe1 C13 C17 81.8(2)
C10 Fe1 C13 C17 -162.0(2)
C9 Fe1 C13 C17 -118.5(2)
C14 Fe1 C13 C17 119.4(3)
C8 Fe1 C13 C17 -76.0(2)
C16 Fe1 C13 C14 -81.5(2)
C12 Fe1 C13 C14 -156.6(5)
C11 Fe1 C13 C14 41.7(5)
C15 Fe1 C13 C14 -37.6(2)
C10 Fe1 C13 C14 78.6(3)
C9 Fe1 C13 C14 122.0(2)
C17 Fe1 C13 C14 -119.4(3)
C8 Fe1 C13 C14 164.6(2)
N4 N3 C18 C19 -0.1(4)
N4 N3 C18 C17 -178.8(3)
C16 C17 C18 N3 -12.3(6)
C13 C17 C18 N3 165.7(3)
Fe1 C17 C18 N3 -103.9(4)
C16 C17 C18 C19 169.2(4)
C13 C17 C18 C19 -12.9(6)
Fe1 C17 C18 C19 77.5(5)
N3 C18 C19 C20 -0.2(4)
C17 C18 C19 C20 178.5(3)
C18 C19 C20 N4 0.3(4)
C18 C19 C20 C21 178.9(4)
N3 N4 C20 C19 -0.4(4)
C22 N4 C20 C19 -178.5(3)
N3 N4 C20 C21 -179.1(3)
C22 N4 C20 C21 2.8(6)
C20 N4 C22 O2 7.3(6)
N3 N4 C22 O2 -170.7(4)
C20 N4 C22 C23 -169.2(3)
N3 N4 C22 C23 12.9(5)
O2 C22 C23 C1 -77.7(5)
N4 C22 C23 C1 98.5(4)
C2 C1 C23 C22 -64.7(5)
C2 C1 C23 C22 -64.7(5)
